data_7242478
loop_
_publ_author_name
'Hasuo, Naohiro'
'Takahashi, Kiyonori'
'Hisaki, Ichiro'
'Kokado, Kenta'
'Nakamura, Takayoshi'

_publ_section_title
;
 Molecular motion of halogenated ethylammonium/[18]crown-6 supramolecular
 ions in nickel dithiolate magnetic crystals
;
_journal_issue 14
_journal_name_full CrystEngComm
_journal_page_first 2756
_journal_page_last 2763
_journal_paper_doi 10.1039/D1CE00253H
_journal_volume 23
_journal_year 2021
_chemical_formula_moiety 'C6 Ni S10, C12 H24 O6, C2 H7 F N'
_chemical_formula_sum 'C20 H31 F N Ni O6 S10'
_chemical_formula_weight 779.77
_space_group_crystal_system triclinic
_space_group_IT_number 2
_space_group_name_Hall '-P 1'
_space_group_name_H-M_alt 'P -1'
_atom_sites_solution_hydrogens geom
_atom_sites_solution_primary dual
_audit_creation_date 2020-11-11
_audit_creation_method
;
Olex2 1.3-ac4
(compiled 2019.10.09 svn.r3662 for Rigaku Oxford Diffraction, GUI svn.r5959)
;
_audit_update_record
;
2020-12-31 deposited with the CCDC.	2021-03-19 downloaded from the CCDC.
;
_cell_angle_alpha 71.903(2)
_cell_angle_beta 79.822(2)
_cell_angle_gamma 80.956(2)
_cell_formula_units_Z 2
_cell_length_a 10.5377(3)
_cell_length_b 12.6697(3)
_cell_length_c 13.0079(4)
_cell_measurement_reflns_used 9065
_cell_measurement_temperature 313
_cell_measurement_theta_max 27.9340
_cell_measurement_theta_min 1.8490
_cell_volume 1615.05(8)
_computing_cell_refinement 'CrysAlisPro 1.171.41.63a (Rigaku OD, 2020)'
_computing_data_collection 'CrysAlisPro 1.171.41.63a (Rigaku OD, 2020)'
_computing_data_reduction 'CrysAlisPro 1.171.41.63a (Rigaku OD, 2020)'
_computing_molecular_graphics 'Olex2 1.3-ac4 (Dolomanov et al., 2009)'
_computing_publication_material 'Olex2 1.3-ac4 (Dolomanov et al., 2009)'
_computing_structure_refinement 'ShelXL 2018/3 (Sheldrick, 2015)'
_computing_structure_solution 'SHELXT 2018/2 (Sheldrick, 2018)'
_diffrn_ambient_temperature 313
_diffrn_detector 'Hybrid Pixel Array Detector'
_diffrn_detector_area_resol_mean 10.0000
_diffrn_detector_type HyPix
_diffrn_measured_fraction_theta_full 0.999
_diffrn_measured_fraction_theta_max 0.853
_diffrn_measurement_details
;
List of Runs (angles in degrees, time in seconds):

  # Type    Start    End  Width  t~exp~   \w     \q     \k     \f   Frames
#--------------------------------------------------------------------------
  1  \w      9.00  67.00   0.50    0.80    --   21.85  67.00-137.00  116
  2  \w     46.00 104.00   0.50    0.80    --   21.85 178.00   0.00  116
  3  \w     50.00  91.00   0.50    0.80    --   21.85 178.00  90.00   82
  4  \w     51.00 104.00   0.50    0.80    --   21.85 178.00 120.00  106
  5  \w    -67.00  65.00   0.50    0.80    --   21.85 -67.00  87.00  264
  6  \w    -24.00  60.00   0.50    0.80    --  -21.77  19.00-150.00  168
  7  \w     -4.00  36.00   0.50    0.80    --  -21.77 -99.00-150.00   80
  8  \w   -109.00   4.00   0.50    0.80    --  -21.77 -67.00  87.00  226
  9  \w    -40.00  -3.00   0.50    0.80    --  -21.77  37.00   0.00   74
 10  \w    -27.00  -2.00   0.50    0.80    --  -21.77  67.00-137.00   50
;
_diffrn_measurement_device 'four-circle diffractometer'
_diffrn_measurement_device_type 'XtaLAB Synergy R, HyPix'
_diffrn_measurement_method '\w scans'
_diffrn_measurement_specimen_support 'Mitegen 50um'
_diffrn_orient_matrix_type 'CrysAlisPro convention (1999,Acta A55,543-557)'
_diffrn_orient_matrix_UB_11 -0.0367316000
_diffrn_orient_matrix_UB_12 -0.0010010000
_diffrn_orient_matrix_UB_13 -0.0403605000
_diffrn_orient_matrix_UB_21 -0.0503813000
_diffrn_orient_matrix_UB_22 0.0365112000
_diffrn_orient_matrix_UB_23 0.0188355000
_diffrn_orient_matrix_UB_31 0.0290839000
_diffrn_orient_matrix_UB_32 0.0466565000
_diffrn_orient_matrix_UB_33 -0.0370051000
_diffrn_radiation_collimation 0.3
_diffrn_radiation_monochromator mirror
_diffrn_radiation_probe x-ray
_diffrn_radiation_type 'Mo K\a'
_diffrn_radiation_wavelength 0.71073
_diffrn_reflns_av_R_equivalents 0.0267
_diffrn_reflns_av_unetI/netI 0.0337
_diffrn_reflns_Laue_measured_fraction_full 0.999
_diffrn_reflns_Laue_measured_fraction_max 0.853
_diffrn_reflns_limit_h_max 14
_diffrn_reflns_limit_h_min -13
_diffrn_reflns_limit_k_max 15
_diffrn_reflns_limit_k_min -15
_diffrn_reflns_limit_l_max 17
_diffrn_reflns_limit_l_min -17
_diffrn_reflns_number 17913
_diffrn_reflns_point_group_measured_fraction_full 0.999
_diffrn_reflns_point_group_measured_fraction_max 0.853
_diffrn_reflns_theta_full 25.242
_diffrn_reflns_theta_max 29.003
_diffrn_reflns_theta_min 2.403
_diffrn_source 'micro-focus sealed X-ray tube'
_diffrn_source_current 24.0
_diffrn_source_power 1.2
_diffrn_source_target Mo
_diffrn_source_type 'Mova (Mo) X-ray Source'
_diffrn_source_voltage 50.0
_exptl_absorpt_coefficient_mu 1.289
_exptl_absorpt_correction_T_max 1.00000
_exptl_absorpt_correction_T_min 0.73320
_exptl_absorpt_correction_type multi-scan
_exptl_absorpt_process_details
;
CrysAlisPro 1.171.41.63a (Rigaku Oxford Diffraction, 2020)
Empirical absorption correction using spherical harmonics,
 implemented in SCALE3 ABSPACK scaling algorithm.
;
_exptl_crystal_colour black
_exptl_crystal_colour_primary black
_exptl_crystal_density_diffrn 1.603
_exptl_crystal_description block
_exptl_crystal_F_000 806
_exptl_crystal_size_max 0.507
_exptl_crystal_size_mid 0.211
_exptl_crystal_size_min 0.09
_refine_diff_density_max 0.440
_refine_diff_density_min -0.319
_refine_diff_density_rms 0.066
_refine_ls_extinction_method none
_refine_ls_goodness_of_fit_ref 1.042
_refine_ls_hydrogen_treatment constr
_refine_ls_matrix_type full
_refine_ls_number_parameters 372
_refine_ls_number_reflns 7336
_refine_ls_number_restraints 261
_refine_ls_restrained_S_all 1.027
_refine_ls_R_factor_all 0.0532
_refine_ls_R_factor_gt 0.0354
_refine_ls_shift/su_max 0.001
_refine_ls_shift/su_mean 0.000
_refine_ls_structure_factor_coef Fsqd
_refine_ls_weighting_details 'w=1/[\s^2^(Fo^2^)+(0.0382P)^2^+0.3111P] where P=(Fo^2^+2Fc^2^)/3'
_refine_ls_weighting_scheme calc
_refine_ls_wR_factor_gt 0.0855
_refine_ls_wR_factor_ref 0.0938
_reflns_Friedel_coverage 0.000
_reflns_number_gt 5289
_reflns_number_total 7336
_reflns_threshold_expression 'I > 2\s(I)'
_cod_data_source_file d1ce00253h2.cif
_cod_data_source_block 313k
_cod_depositor_comments 'Adding full bibliography for 7242434--7242480.cif.'
_cod_database_code 7242478
_shelx_shelxl_version_number 2018/3
_chemical_oxdiff_formula CHNOFNiS
_shelx_space_group_comment
;
The symmetry employed for this shelxl refinement is uniquely defined
by the following loop, which should always be used as a source of
symmetry information in preference to the above space-group names.
They are only intended as comments.
;
_shelx_estimated_absorpt_t_max 0.893
_shelx_estimated_absorpt_t_min 0.561
_reflns_odcompleteness_completeness 99.98
_reflns_odcompleteness_iscentric 1
_reflns_odcompleteness_theta 26.32
_olex2_refinement_description
;
1. Fixed Uiso
 At 1.2 times of:
  All C(H,H) groups, All C(H,H,H,H) groups, All N(H,H,H) groups
2. Rigid body (RIGU) restrains
 All non-hydrogen atoms
 with sigma for 1-2 distances of 0.004 and sigma for 1-3 distances of 0.004
3. Others
 Sof(H1AA)=Sof(H1AB)=Sof(C2A)=Sof(H2AA)=Sof(H2AB)=Sof(F1)=1-FVAR(1)
 Sof(H1BC)=Sof(H1BD)=Sof(C2)=Sof(H2A)=Sof(H2B)=Sof(F1A)=FVAR(1)
4.a Secondary CH2 refined with riding coordinates:
 C5(H5A,H5B), C7(H7A,H7B), C6(H6A,H6B), C3(H3A,H3B), C4(H4A,H4B), C11(H11A,
 H11B), C8(H8A,H8B), C13(H13A,H13B), C12(H12A,H12B), C14(H14A,H14B), C1(H1BC,
 H1BD), C1(H1AA,H1AB), C9(H9A,H9B), C10(H10A,H10B), C2(H2A,H2B), C2A(H2AA,H2AB)
4.b Idealised Me refined as rotating group:
 N1(H1A,H1B,H1C)
;
_olex2_exptl_crystal_mounting_method loop
_olex2_submission_special_instructions 'No special instructions were received'
_oxdiff_exptl_absorpt_empirical_details
;
Empirical correction (ABSPACK) includes:
- Absorption correction using spherical harmonics
- Frame scaling
;
_oxdiff_exptl_absorpt_empirical_full_max 2.098
_oxdiff_exptl_absorpt_empirical_full_min 0.693

loop_
_space_group_symop_operation_xyz
'x, y, z'
'-x, -y, -z'

loop_
_atom_site_label
_atom_site_type_symbol
_atom_site_fract_x
_atom_site_fract_y
_atom_site_fract_z
_atom_site_U_iso_or_equiv
_atom_site_adp_type
_atom_site_occupancy
_atom_site_site_symmetry_order
_atom_site_calc_flag
_atom_site_refinement_flags_posn
_atom_site_refinement_flags_adp
_atom_site_refinement_flags_occupancy
_atom_site_disorder_assembly
_atom_site_disorder_group
Ni1 Ni 0.16324(3) 0.40445(2) 0.49232(2) 0.04443(9) Uani 1 1 d . . . . .
S2 S -0.07894(6) 0.26663(5) 0.29639(5) 0.05113(15) Uani 1 1 d . . . . .
S4 S 0.00659(6) 0.31474(5) 0.48664(5) 0.05030(15) Uani 1 1 d . . . . .
S6 S 0.10015(6) 0.36923(5) 0.66624(5) 0.05368(16) Uani 1 1 d . . . . .
S5 S 0.22917(6) 0.43837(5) 0.31878(5) 0.05367(16) Uani 1 1 d . . . . .
S8 S 0.19589(7) 0.43731(5) 0.84078(5) 0.05556(16) Uani 1 1 d . . . . .
S3 S 0.12901(6) 0.37464(6) 0.14351(5) 0.05916(17) Uani 1 1 d . . . . .
S9 S 0.40167(6) 0.54834(6) 0.68721(5) 0.05932(17) Uani 1 1 d . . . . .
S7 S 0.31662(6) 0.49750(6) 0.49745(5) 0.05704(17) Uani 1 1 d . . . . .
S10 S 0.37477(8) 0.54724(7) 0.91783(6) 0.0742(2) Uani 1 1 d . . . . .
S1 S -0.04840(8) 0.26351(7) 0.06592(6) 0.0757(2) Uani 1 1 d . . . . .
O2 O 0.16960(17) 0.89600(14) 0.28319(15) 0.0638(4) Uani 1 1 d . . . . .
O3 O 0.26773(18) 1.06451(15) 0.32957(14) 0.0649(5) Uani 1 1 d . . . . .
N1 N 0.44718(18) 0.89000(14) 0.25488(14) 0.0477(4) Uani 1 1 d . . . . .
H1A H 0.400205 0.875319 0.211443 0.057 Uiso 1 1 calc R U . . .
H1B H 0.515512 0.923110 0.214872 0.057 Uiso 1 1 calc R U . . .
H1C H 0.398876 0.935057 0.290700 0.057 Uiso 1 1 calc R U . . .
O5 O 0.68638(18) 0.98131(16) 0.14147(16) 0.0731(5) Uani 1 1 d . . . . .
O1 O 0.31985(19) 0.80759(14) 0.12190(15) 0.0678(5) Uani 1 1 d . . . . .
O6 O 0.5897(2) 0.81856(16) 0.07840(14) 0.0730(5) Uani 1 1 d . . . . .
O4 O 0.53886(19) 1.07335(15) 0.29865(16) 0.0708(5) Uani 1 1 d . . . . .
C16 C 0.0238(2) 0.32446(17) 0.35047(18) 0.0445(5) Uani 1 1 d . . . . .
C18 C 0.2051(2) 0.43474(17) 0.70636(18) 0.0459(5) Uani 1 1 d . . . . .
C19 C 0.2996(2) 0.48933(19) 0.63370(19) 0.0481(5) Uani 1 1 d . . . . .
C17 C 0.1207(2) 0.37646(18) 0.27836(18) 0.0468(5) Uani 1 1 d . . . . .
C20 C 0.3253(2) 0.51355(19) 0.82062(19) 0.0523(6) Uani 1 1 d . . . . .
C15 C -0.0011(2) 0.2993(2) 0.16352(19) 0.0542(6) Uani 1 1 d . . . . .
C5 C 0.0884(3) 0.9814(2) 0.3194(2) 0.0715(7) Uani 1 1 d . . . . .
H5A H 0.007541 0.953716 0.358911 0.086 Uiso 1 1 calc R U . . .
H5B H 0.068658 1.044337 0.257140 0.086 Uiso 1 1 calc R U . . .
C7 C 0.3320(3) 1.1145(2) 0.3877(2) 0.0738(8) Uani 1 1 d . . . . .
H7A H 0.358959 1.058758 0.452495 0.089 Uiso 1 1 calc R U . . .
H7B H 0.273403 1.172796 0.410393 0.089 Uiso 1 1 calc R U . . .
C6 C 0.1556(3) 1.0172(2) 0.3913(2) 0.0731(8) Uani 1 1 d . . . . .
H6A H 0.098724 1.071756 0.421017 0.088 Uiso 1 1 calc R U . . .
H6B H 0.179478 0.953543 0.451551 0.088 Uiso 1 1 calc R U . . .
C3 C 0.2012(3) 0.7660(2) 0.1827(2) 0.0747(8) Uani 1 1 d . . . . .
H3A H 0.219581 0.706646 0.248094 0.090 Uiso 1 1 calc R U . . .
H3B H 0.159604 0.735795 0.138856 0.090 Uiso 1 1 calc R U . . .
C4 C 0.1144(3) 0.8586(2) 0.2127(2) 0.0720(8) Uani 1 1 d . . . . .
H4A H 0.100381 0.919580 0.147424 0.086 Uiso 1 1 calc R U . . .
H4B H 0.031072 0.833198 0.248082 0.086 Uiso 1 1 calc R U . . .
C11 C 0.7687(3) 0.9043(3) 0.0915(3) 0.0876(9) Uani 1 1 d . . . . .
H11A H 0.795704 0.837286 0.147234 0.105 Uiso 1 1 calc R U . . .
H11B H 0.845594 0.937819 0.049932 0.105 Uiso 1 1 calc R U . . .
C8 C 0.4463(3) 1.1623(2) 0.3154(3) 0.0755(8) Uani 1 1 d . . . . .
H8A H 0.421350 1.209841 0.246158 0.091 Uiso 1 1 calc R U . . .
H8B H 0.483037 1.207177 0.348726 0.091 Uiso 1 1 calc R U . . .
C13 C 0.5189(3) 0.7799(3) 0.0144(2) 0.0855(9) Uani 1 1 d . . . . .
H13A H 0.574826 0.726034 -0.016854 0.103 Uiso 1 1 calc R U . . .
H13B H 0.489988 0.842318 -0.044873 0.103 Uiso 1 1 calc R U . . .
C12 C 0.6948(3) 0.8754(3) 0.0180(3) 0.0875(9) Uani 1 1 d . . . . .
H12A H 0.663612 0.943165 -0.034712 0.105 Uiso 1 1 calc R U . . .
H12B H 0.751643 0.828882 -0.021671 0.105 Uiso 1 1 calc R U . . .
C14 C 0.4056(4) 0.7276(3) 0.0845(3) 0.0858(9) Uani 1 1 d . . . . .
H14A H 0.362186 0.695678 0.043257 0.103 Uiso 1 1 calc R U . . .
H14B H 0.434099 0.667948 0.146099 0.103 Uiso 1 1 calc R U . . .
C1 C 0.4921(4) 0.7843(2) 0.3342(2) 0.0835(9) Uani 1 1 d . . . . .
H1BC H 0.430503 0.731049 0.345300 0.100 Uiso 0.620(11) 1 calc R U P A 2
H1BD H 0.574468 0.754401 0.301814 0.100 Uiso 0.620(11) 1 calc R U P A 2
H1AA H 0.495613 0.723491 0.302903 0.100 Uiso 0.380(11) 1 calc R U P A 1
H1AB H 0.579589 0.788579 0.345230 0.100 Uiso 0.380(11) 1 calc R U P A 1
C9 C 0.6605(3) 1.1104(3) 0.2433(3) 0.0855(9) Uani 1 1 d . . . . .
H9A H 0.701503 1.137111 0.290291 0.103 Uiso 1 1 calc R U . . .
H9B H 0.647252 1.171562 0.177986 0.103 Uiso 1 1 calc R U . . .
C10 C 0.7456(3) 1.0157(3) 0.2135(3) 0.0875(9) Uani 1 1 d . . . . .
H10A H 0.829912 1.039011 0.178505 0.105 Uiso 1 1 calc R U . . .
H10B H 0.757658 0.953987 0.278685 0.105 Uiso 1 1 calc R U . . .
C2 C 0.5075(9) 0.7910(6) 0.4348(4) 0.092(3) Uani 0.620(11) 1 d . . P A 2
H2A H 0.557945 0.851523 0.426979 0.111 Uiso 0.620(11) 1 calc R U P A 2
H2B H 0.550741 0.721680 0.476709 0.111 Uiso 0.620(11) 1 calc R U P A 2
C2A C 0.4164(14) 0.7596(7) 0.4333(7) 0.070(3) Uani 0.380(11) 1 d . . P A 1
H2AA H 0.452580 0.689731 0.480099 0.085 Uiso 0.380(11) 1 calc R U P A 1
H2AB H 0.330136 0.749958 0.423758 0.085 Uiso 0.380(11) 1 calc R U P A 1
F1A F 0.4075(14) 0.8453(9) 0.4847(8) 0.108(3) Uani 0.620(11) 1 d . . P A 1
F1 F 0.372(2) 0.8128(17) 0.4888(15) 0.114(5) Uani 0.380(11) 1 d . . P A 2

loop_
_atom_site_aniso_label
_atom_site_aniso_U_11
_atom_site_aniso_U_22
_atom_site_aniso_U_33
_atom_site_aniso_U_23
_atom_site_aniso_U_13
_atom_site_aniso_U_12
Ni1 0.04518(17) 0.04099(16) 0.04964(18) -0.01663(12) -0.00484(13) -0.00688(12)
S2 0.0468(3) 0.0530(3) 0.0573(4) -0.0181(3) -0.0069(3) -0.0126(3)
S4 0.0507(3) 0.0527(3) 0.0491(3) -0.0156(3) -0.0011(3) -0.0150(3)
S6 0.0605(4) 0.0518(3) 0.0515(3) -0.0134(3) -0.0039(3) -0.0217(3)
S5 0.0542(4) 0.0575(4) 0.0547(3) -0.0205(3) 0.0003(3) -0.0222(3)
S8 0.0691(4) 0.0523(3) 0.0464(3) -0.0136(3) -0.0058(3) -0.0136(3)
S3 0.0565(4) 0.0753(4) 0.0515(4) -0.0243(3) 0.0008(3) -0.0213(3)
S9 0.0514(4) 0.0752(4) 0.0627(4) -0.0338(3) -0.0014(3) -0.0194(3)
S7 0.0535(4) 0.0725(4) 0.0529(4) -0.0281(3) 0.0046(3) -0.0228(3)
S10 0.0918(6) 0.0788(5) 0.0680(4) -0.0364(4) -0.0206(4) -0.0141(4)
S1 0.0751(5) 0.1030(6) 0.0649(4) -0.0375(4) -0.0113(4) -0.0280(4)
O2 0.0538(11) 0.0580(10) 0.0821(12) -0.0186(9) -0.0147(9) -0.0111(8)
O3 0.0634(12) 0.0641(11) 0.0699(11) -0.0276(9) -0.0040(9) -0.0045(9)
N1 0.0503(11) 0.0458(10) 0.0469(10) -0.0136(8) -0.0080(8) -0.0032(9)
O5 0.0500(11) 0.0754(12) 0.0858(13) -0.0119(10) -0.0118(9) -0.0040(9)
O1 0.0820(13) 0.0529(10) 0.0801(12) -0.0303(9) -0.0226(10) -0.0056(9)
O6 0.0770(13) 0.0797(13) 0.0573(11) -0.0249(9) -0.0041(9) 0.0105(10)
O4 0.0717(12) 0.0565(11) 0.0944(14) -0.0280(10) -0.0192(10) -0.0154(9)
C16 0.0433(12) 0.0396(11) 0.0538(13) -0.0174(10) -0.0080(10) -0.0043(9)
C18 0.0517(13) 0.0388(11) 0.0487(12) -0.0159(9) -0.0079(10) -0.0020(10)
C19 0.0444(13) 0.0493(13) 0.0576(14) -0.0253(10) -0.0079(10) -0.0041(10)
C17 0.0498(13) 0.0471(12) 0.0475(12) -0.0190(10) -0.0062(10) -0.0071(10)
C20 0.0563(15) 0.0467(13) 0.0583(14) -0.0224(11) -0.0118(11) 0.0006(11)
C15 0.0511(14) 0.0572(14) 0.0578(14) -0.0209(11) -0.0078(11) -0.0072(11)
C5 0.0487(16) 0.0656(17) 0.093(2) -0.0225(15) 0.0002(14) 0.0011(13)
C7 0.094(2) 0.0632(17) 0.0773(19) -0.0398(14) -0.0228(16) 0.0054(16)
C6 0.0636(18) 0.0732(18) 0.0756(19) -0.0244(15) -0.0002(14) 0.0085(14)
C3 0.086(2) 0.0643(17) 0.087(2) -0.0223(14) -0.0222(16) -0.0337(16)
C4 0.0659(18) 0.0612(16) 0.091(2) -0.0126(14) -0.0195(15) -0.0226(14)
C11 0.0482(17) 0.093(2) 0.095(2) -0.0066(18) 0.0062(15) 0.0094(16)
C8 0.101(2) 0.0544(16) 0.086(2) -0.0320(14) -0.0297(17) -0.0094(16)
C13 0.106(3) 0.093(2) 0.0679(18) -0.0515(17) -0.0233(17) 0.0285(19)
C12 0.079(2) 0.095(2) 0.072(2) -0.0235(17) 0.0009(17) 0.0228(18)
C14 0.112(3) 0.076(2) 0.087(2) -0.0487(17) -0.0264(19) 0.0050(18)
C1 0.106(3) 0.0646(18) 0.0631(18) -0.0049(14) -0.0150(17) 0.0152(17)
C9 0.080(2) 0.081(2) 0.109(2) -0.0224(18) -0.0301(18) -0.0361(17)
C10 0.0511(17) 0.092(2) 0.113(3) -0.0061(19) -0.0263(16) -0.0234(16)
C2 0.123(6) 0.078(4) 0.065(3) -0.010(3) -0.035(3) 0.023(4)
C2A 0.095(8) 0.046(4) 0.065(5) -0.008(3) -0.019(4) -0.001(4)
F1A 0.180(9) 0.087(5) 0.055(3) -0.025(3) -0.036(4) 0.020(4)
F1 0.119(7) 0.107(12) 0.077(6) 0.007(6) 0.004(5) 0.013(7)

loop_
_atom_type_symbol
_atom_type_description
_atom_type_scat_dispersion_real
_atom_type_scat_dispersion_imag
_atom_type_scat_source
C C 0.0033 0.0016 'International Tables Vol C Tables 4.2.6.8 and 6.1.1.4'
H H 0.0000 0.0000 'International Tables Vol C Tables 4.2.6.8 and 6.1.1.4'
F F 0.0171 0.0103 'International Tables Vol C Tables 4.2.6.8 and 6.1.1.4'
N N 0.0061 0.0033 'International Tables Vol C Tables 4.2.6.8 and 6.1.1.4'
Ni Ni 0.3393 1.1124 'International Tables Vol C Tables 4.2.6.8 and 6.1.1.4'
O O 0.0106 0.0060 'International Tables Vol C Tables 4.2.6.8 and 6.1.1.4'
S S 0.1246 0.1234 'International Tables Vol C Tables 4.2.6.8 and 6.1.1.4'

loop_
_geom_angle_atom_site_label_1
_geom_angle_atom_site_label_2
_geom_angle_atom_site_label_3
_geom_angle
_geom_angle_site_symmetry_1
_geom_angle_site_symmetry_3
_geom_angle_publ_flag
S6 Ni1 S4 87.16(2) . . ?
S6 Ni1 S5 179.15(3) . . ?
S5 Ni1 S4 93.26(2) . . ?
S7 Ni1 S4 178.69(3) . . ?
S7 Ni1 S6 92.80(2) . . ?
S7 Ni1 S5 86.80(2) . . ?
C15 S2 C16 97.44(11) . . ?
C16 S4 Ni1 101.84(7) . . ?
C18 S6 Ni1 102.46(8) . . ?
C17 S5 Ni1 101.85(8) . . ?
C20 S8 C18 97.25(11) . . ?
C15 S3 C17 97.33(11) . . ?
C20 S9 C19 97.26(11) . . ?
C19 S7 Ni1 102.34(8) . . ?
C4 O2 C5 112.9(2) . . ?
C6 O3 C7 113.3(2) . . ?
H1A N1 H1B 109.5 . . ?
H1A N1 H1C 109.5 . . ?
H1B N1 H1C 109.5 . . ?
C1 N1 H1A 109.5 . . ?
C1 N1 H1B 109.5 . . ?
C1 N1 H1C 109.5 . . ?
C10 O5 C11 114.1(2) . . ?
C14 O1 C3 113.3(2) . . ?
C12 O6 C13 114.1(2) . . ?
C8 O4 C9 112.4(2) . . ?
S4 C16 S2 122.54(13) . . ?
C17 C16 S2 115.94(17) . . ?
C17 C16 S4 121.52(17) . . ?
S6 C18 S8 122.63(13) . . ?
C19 C18 S6 121.23(17) . . ?
C19 C18 S8 116.13(17) . . ?
S7 C19 S9 122.84(14) . . ?
C18 C19 S9 115.99(17) . . ?
C18 C19 S7 121.17(17) . . ?
S5 C17 S3 122.48(13) . . ?
C16 C17 S5 121.52(17) . . ?
C16 C17 S3 116.00(17) . . ?
S8 C20 S9 113.27(13) . . ?
S10 C20 S8 124.02(15) . . ?
S10 C20 S9 122.68(15) . . ?
S3 C15 S2 113.22(13) . . ?
S1 C15 S2 123.04(14) . . ?
S1 C15 S3 123.74(15) . . ?
O2 C5 H5A 109.9 . . ?
O2 C5 H5B 109.9 . . ?
O2 C5 C6 109.0(2) . . ?
H5A C5 H5B 108.3 . . ?
C6 C5 H5A 109.9 . . ?
C6 C5 H5B 109.9 . . ?
O3 C7 H7A 109.9 . . ?
O3 C7 H7B 109.9 . . ?
O3 C7 C8 108.7(2) . . ?
H7A C7 H7B 108.3 . . ?
C8 C7 H7A 109.9 . . ?
C8 C7 H7B 109.9 . . ?
O3 C6 C5 108.6(2) . . ?
O3 C6 H6A 110.0 . . ?
O3 C6 H6B 110.0 . . ?
C5 C6 H6A 110.0 . . ?
C5 C6 H6B 110.0 . . ?
H6A C6 H6B 108.4 . . ?
O1 C3 H3A 109.9 . . ?
O1 C3 H3B 109.9 . . ?
O1 C3 C4 108.9(2) . . ?
H3A C3 H3B 108.3 . . ?
C4 C3 H3A 109.9 . . ?
C4 C3 H3B 109.9 . . ?
O2 C4 C3 110.0(2) . . ?
O2 C4 H4A 109.7 . . ?
O2 C4 H4B 109.7 . . ?
C3 C4 H4A 109.7 . . ?
C3 C4 H4B 109.7 . . ?
H4A C4 H4B 108.2 . . ?
O5 C11 H11A 110.0 . . ?
O5 C11 H11B 110.0 . . ?
O5 C11 C12 108.5(2) . . ?
H11A C11 H11B 108.4 . . ?
C12 C11 H11A 110.0 . . ?
C12 C11 H11B 110.0 . . ?
O4 C8 C7 108.3(2) . . ?
O4 C8 H8A 110.0 . . ?
O4 C8 H8B 110.0 . . ?
C7 C8 H8A 110.0 . . ?
C7 C8 H8B 110.0 . . ?
H8A C8 H8B 108.4 . . ?
O6 C13 H13A 109.7 . . ?
O6 C13 H13B 109.7 . . ?
O6 C13 C14 109.6(2) . . ?
H13A C13 H13B 108.2 . . ?
C14 C13 H13A 109.7 . . ?
C14 C13 H13B 109.7 . . ?
O6 C12 C11 110.5(2) . . ?
O6 C12 H12A 109.6 . . ?
O6 C12 H12B 109.6 . . ?
C11 C12 H12A 109.6 . . ?
C11 C12 H12B 109.6 . . ?
H12A C12 H12B 108.1 . . ?
O1 C14 C13 109.7(3) . . ?
O1 C14 H14A 109.7 . . ?
O1 C14 H14B 109.7 . . ?
C13 C14 H14A 109.7 . . ?
C13 C14 H14B 109.7 . . ?
H14A C14 H14B 108.2 . . ?
N1 C1 H1BC 108.2 . . ?
N1 C1 H1BD 108.2 . . ?
N1 C1 H1AA 108.6 . . ?
N1 C1 H1AB 108.6 . . ?
H1BC C1 H1BD 107.3 . . ?
H1AA C1 H1AB 107.6 . . ?
C2 C1 N1 116.4(4) . . ?
C2 C1 H1BC 108.2 . . ?
C2 C1 H1BD 108.2 . . ?
C2A C1 N1 114.6(5) . . ?
C2A C1 H1AA 108.6 . . ?
C2A C1 H1AB 108.6 . . ?
O4 C9 H9A 109.9 . . ?
O4 C9 H9B 109.9 . . ?
O4 C9 C10 109.1(2) . . ?
H9A C9 H9B 108.3 . . ?
C10 C9 H9A 109.9 . . ?
C10 C9 H9B 109.9 . . ?
O5 C10 C9 108.8(2) . . ?
O5 C10 H10A 109.9 . . ?
O5 C10 H10B 109.9 . . ?
C9 C10 H10A 109.9 . . ?
C9 C10 H10B 109.9 . . ?
H10A C10 H10B 108.3 . . ?
C1 C2 H2A 110.9 . . ?
C1 C2 H2B 110.9 . . ?
C1 C2 F1 104.5(9) . . ?
H2A C2 H2B 108.9 . . ?
F1 C2 H2A 110.9 . . ?
F1 C2 H2B 110.9 . . ?
C1 C2A H2AA 109.3 . . ?
C1 C2A H2AB 109.3 . . ?
C1 C2A F1A 111.7(8) . . ?
H2AA C2A H2AB 107.9 . . ?
F1A C2A H2AA 109.3 . . ?
F1A C2A H2AB 109.3 . . ?

loop_
_geom_bond_atom_site_label_1
_geom_bond_atom_site_label_2
_geom_bond_distance
_geom_bond_site_symmetry_2
_geom_bond_publ_flag
Ni1 S4 2.1697(6) . ?
Ni1 S6 2.1665(6) . ?
Ni1 S5 2.1680(6) . ?
Ni1 S7 2.1662(6) . ?
S2 C16 1.744(2) . ?
S2 C15 1.730(2) . ?
S4 C16 1.716(2) . ?
S6 C18 1.716(2) . ?
S5 C17 1.717(2) . ?
S8 C18 1.744(2) . ?
S8 C20 1.730(2) . ?
S3 C17 1.748(2) . ?
S3 C15 1.729(2) . ?
S9 C19 1.744(2) . ?
S9 C20 1.731(2) . ?
S7 C19 1.721(2) . ?
S10 C20 1.641(2) . ?
S1 C15 1.649(2) . ?
O2 C5 1.417(3) . ?
O2 C4 1.395(3) . ?
O3 C7 1.431(3) . ?
O3 C6 1.410(3) . ?
N1 H1A 0.8900 . ?
N1 H1B 0.8900 . ?
N1 H1C 0.8900 . ?
N1 C1 1.483(3) . ?
O5 C11 1.434(3) . ?
O5 C10 1.415(4) . ?
O1 C3 1.437(3) . ?
O1 C14 1.394(3) . ?
O6 C13 1.441(4) . ?
O6 C12 1.398(4) . ?
O4 C8 1.415(3) . ?
O4 C9 1.427(3) . ?
C16 C17 1.359(3) . ?
C18 C19 1.357(3) . ?
C5 H5A 0.9700 . ?
C5 H5B 0.9700 . ?
C5 C6 1.477(4) . ?
C7 H7A 0.9700 . ?
C7 H7B 0.9700 . ?
C7 C8 1.476(4) . ?
C6 H6A 0.9700 . ?
C6 H6B 0.9700 . ?
C3 H3A 0.9700 . ?
C3 H3B 0.9700 . ?
C3 C4 1.479(4) . ?
C4 H4A 0.9700 . ?
C4 H4B 0.9700 . ?
C11 H11A 0.9700 . ?
C11 H11B 0.9700 . ?
C11 C12 1.492(5) . ?
C8 H8A 0.9700 . ?
C8 H8B 0.9700 . ?
C13 H13A 0.9700 . ?
C13 H13B 0.9700 . ?
C13 C14 1.478(4) . ?
C12 H12A 0.9700 . ?
C12 H12B 0.9700 . ?
C14 H14A 0.9700 . ?
C14 H14B 0.9700 . ?
C1 H1BC 0.9700 . ?
C1 H1BD 0.9700 . ?
C1 H1AA 0.9700 . ?
C1 H1AB 0.9700 . ?
C1 C2 1.376(7) . ?
C1 C2A 1.364(11) . ?
C9 H9A 0.9700 . ?
C9 H9B 0.9700 . ?
C9 C10 1.491(4) . ?
C10 H10A 0.9700 . ?
C10 H10B 0.9700 . ?
C2 H2A 0.9700 . ?
C2 H2B 0.9700 . ?
C2 F1 1.50(2) . ?
C2A H2AA 0.9700 . ?
C2A H2AB 0.9700 . ?
C2A F1A 1.425(15) . ?

loop_
_geom_torsion_atom_site_label_1
_geom_torsion_atom_site_label_2
_geom_torsion_atom_site_label_3
_geom_torsion_atom_site_label_4
_geom_torsion
_geom_torsion_site_symmetry_1
_geom_torsion_site_symmetry_2
_geom_torsion_site_symmetry_3
_geom_torsion_site_symmetry_4
_geom_torsion_publ_flag
Ni1 S4 C16 S2 -179.60(12) . . . . ?
Ni1 S4 C16 C17 1.6(2) . . . . ?
Ni1 S6 C18 S8 178.05(12) . . . . ?
Ni1 S6 C18 C19 -1.0(2) . . . . ?
Ni1 S5 C17 S3 -178.54(13) . . . . ?
Ni1 S5 C17 C16 0.6(2) . . . . ?
Ni1 S7 C19 S9 178.64(13) . . . . ?
Ni1 S7 C19 C18 -0.7(2) . . . . ?
S2 C16 C17 S5 179.54(12) . . . . ?
S2 C16 C17 S3 -1.3(3) . . . . ?
S4 C16 C17 S5 -1.6(3) . . . . ?
S4 C16 C17 S3 177.61(12) . . . . ?
S6 C18 C19 S9 -178.21(12) . . . . ?
S6 C18 C19 S7 1.2(3) . . . . ?
S8 C18 C19 S9 2.7(3) . . . . ?
S8 C18 C19 S7 -177.89(13) . . . . ?
O2 C5 C6 O3 63.8(3) . . . . ?
O3 C7 C8 O4 -69.1(3) . . . . ?
N1 C1 C2 F1 70.2(9) . . . . ?
N1 C1 C2A F1A -58.7(11) . . . . ?
O5 C11 C12 O6 -64.6(3) . . . . ?
O1 C3 C4 O2 -64.4(3) . . . . ?
O6 C13 C14 O1 64.4(3) . . . . ?
O4 C9 C10 O5 61.9(3) . . . . ?
C16 S2 C15 S3 -2.74(16) . . . . ?
C16 S2 C15 S1 178.23(17) . . . . ?
C18 S8 C20 S9 -0.97(15) . . . . ?
C18 S8 C20 S10 -179.31(16) . . . . ?
C19 S9 C20 S8 2.13(15) . . . . ?
C19 S9 C20 S10 -179.50(16) . . . . ?
C17 S3 C15 S2 2.20(16) . . . . ?
C17 S3 C15 S1 -178.78(17) . . . . ?
C20 S8 C18 S6 179.90(15) . . . . ?
C20 S8 C18 C19 -1.1(2) . . . . ?
C20 S9 C19 S7 177.68(15) . . . . ?
C20 S9 C19 C18 -3.0(2) . . . . ?
C15 S2 C16 S4 -176.42(15) . . . . ?
C15 S2 C16 C17 2.4(2) . . . . ?
C15 S3 C17 S5 178.61(16) . . . . ?
C15 S3 C17 C16 -0.6(2) . . . . ?
C5 O2 C4 C3 -177.2(2) . . . . ?
C7 O3 C6 C5 172.8(2) . . . . ?
C6 O3 C7 C8 -179.3(2) . . . . ?
C3 O1 C14 C13 174.7(2) . . . . ?
C4 O2 C5 C6 -178.8(2) . . . . ?
C11 O5 C10 C9 169.5(2) . . . . ?
C8 O4 C9 C10 -171.3(2) . . . . ?
C13 O6 C12 C11 -175.5(2) . . . . ?
C12 O6 C13 C14 -176.4(2) . . . . ?
C14 O1 C3 C4 -176.6(2) . . . . ?
C9 O4 C8 C7 -171.1(2) . . . . ?
C10 O5 C11 C12 -179.9(3) . . . . ?
